data_2218700
loop_
_publ_author_name
'Bednarek, Gabriela'
'Kusz, Joachim'
'Ratuszna, Alicja'
'Ossowski, Jerzy'
'Su\/lkowski, Wies\/law W.'

_publ_section_title
;
 <i>N</i>,<i>N</i>'-Bis(2-hydroxyethyl)benzene-1,4-dicarboxamide
;
_journal_coeditor_code GK2148
_journal_issue 7
_journal_name_full 'Acta Crystallographica Section E'
_journal_page_first o1277
_journal_paper_doi 10.1107/S1600536808017467
_journal_volume 64
_journal_year 2008
_chemical_formula_iupac 'C12 H16 N2 O4'
_chemical_formula_moiety 'C12 H16 N2 O4'
_chemical_formula_sum 'C12 H16 N2 O4'
_chemical_formula_weight 252.27
_chemical_name_systematic
;
N,N'-Bis(2-hydroxyethyl)benzene-1,4-dicarboxamide
;
_space_group_IT_number 14
_symmetry_cell_setting monoclinic
_symmetry_space_group_name_Hall '-P 2ybc'
_symmetry_space_group_name_H-M 'P 1 21/c 1'
_atom_sites_solution_hydrogens geom
_atom_sites_solution_primary direct
_atom_sites_solution_secondary difmap
_audit_creation_method SHELXL-97
_cell_angle_alpha 90.00
_cell_angle_beta 97.262(6)
_cell_angle_gamma 90.00
_cell_formula_units_Z 2
_cell_length_a 4.9062(4)
_cell_length_b 13.6467(10)
_cell_length_c 8.8840(7)
_cell_measurement_reflns_used 3594
_cell_measurement_temperature 200.0(10)
_cell_measurement_theta_max 32.77
_cell_measurement_theta_min 2.98
_cell_volume 590.04(8)
_computing_cell_refinement
;
CrysAlis RED (Oxford Diffraction, 2006)
;
_computing_data_collection
;
CrysAlis CCD (Oxford Diffraction, 2006)
;
_computing_data_reduction
;
CrysAlis RED (Oxford Diffraction, 2006)
;
_computing_molecular_graphics
;
PLATON (Spek, 2003) and Mercury (Macrae <i>et al.</i>,  2006)
;
_computing_publication_material 'SHELXL97 (Sheldrick, 2008)'
_computing_structure_refinement 'SHELXL97 (Sheldrick, 2008)'
_computing_structure_solution 'SHELXS97 (Sheldrick, 2008)'
_diffrn_ambient_temperature 200.0(10)
_diffrn_detector_area_resol_mean 16.0328
_diffrn_measured_fraction_theta_full 0.998
_diffrn_measured_fraction_theta_max 0.907
_diffrn_measurement_device_type 'Oxford Diffraction KM-4-CCD Sapphire3'
_diffrn_measurement_method \w
_diffrn_radiation_monochromator graphite
_diffrn_radiation_source 'fine-focus sealed tube'
_diffrn_radiation_type MoK\a
_diffrn_radiation_wavelength 0.71073
_diffrn_reflns_av_R_equivalents 0.0135
_diffrn_reflns_av_sigmaI/netI 0.0176
_diffrn_reflns_limit_h_max 5
_diffrn_reflns_limit_h_min -7
_diffrn_reflns_limit_k_max 19
_diffrn_reflns_limit_k_min -19
_diffrn_reflns_limit_l_max 12
_diffrn_reflns_limit_l_min -13
_diffrn_reflns_number 5655
_diffrn_reflns_theta_full 25.00
_diffrn_reflns_theta_max 32.85
_diffrn_reflns_theta_min 2.99
_diffrn_standards_decay_% 0
_diffrn_standards_interval_count 0
_diffrn_standards_interval_time 0
_diffrn_standards_number 0
_exptl_absorpt_coefficient_mu 0.108
_exptl_absorpt_correction_type none
_exptl_crystal_colour colourless
_exptl_crystal_density_diffrn 1.420
_exptl_crystal_density_method 'not measured'
_exptl_crystal_description needle
_exptl_crystal_F_000 268
_exptl_crystal_size_max 0.26
_exptl_crystal_size_mid 0.22
_exptl_crystal_size_min 0.18
_refine_diff_density_max 0.340
_refine_diff_density_min -0.206
_refine_ls_extinction_method none
_refine_ls_goodness_of_fit_ref 1.025
_refine_ls_hydrogen_treatment refall
_refine_ls_matrix_type full
_refine_ls_number_parameters 114
_refine_ls_number_reflns 2000
_refine_ls_number_restraints 0
_refine_ls_restrained_S_all 1.025
_refine_ls_R_factor_all 0.0443
_refine_ls_R_factor_gt 0.0352
_refine_ls_shift/su_max 0.000
_refine_ls_shift/su_mean 0.000
_refine_ls_structure_factor_coef Fsqd
_refine_ls_weighting_details 'calc w=1/[\s^2^(Fo^2^)+(0.0542P)^2^+0.0884P] where P=(Fo^2^+2Fc^2^)/3'
_refine_ls_weighting_scheme calc
_refine_ls_wR_factor_gt 0.0942
_refine_ls_wR_factor_ref 0.0970
_reflns_number_gt 1599
_reflns_number_total 2000
_reflns_threshold_expression I>2\s(I)
_cod_data_source_file gk2148.cif
_cod_data_source_block I
_cod_original_sg_symbol_H-M 'P 21/c'
_cod_database_code 2218700
_cod_database_fobs_code 2218700

loop_
_symmetry_equiv_pos_as_xyz
'x, y, z'
'-x, y+1/2, -z+1/2'
'-x, -y, -z'
'x, -y-1/2, z-1/2'

loop_
_atom_site_type_symbol
_atom_site_label
_atom_site_fract_x
_atom_site_fract_y
_atom_site_fract_z
_atom_site_U_iso_or_equiv
_atom_site_adp_type
_atom_site_calc_flag
_atom_site_occupancy
O O1 0.27008(15) 0.27588(5) 0.35222(8) 0.03059(17) Uani d 1
H H8 0.422(3) 0.3500(13) -0.1314(17) 0.051(4) Uiso d 1
O O2 0.50462(15) 0.40412(5) -0.10308(8) 0.02923(17) Uani d 1
N N1 0.45385(15) 0.39818(5) 0.22776(8) 0.02234(16) Uani d 1
H H3 0.470(3) 0.4611(12) 0.2100(16) 0.043(4) Uiso d 1
C C1 -0.0348(2) 0.59732(6) 0.45869(11) 0.02646(19) Uani d 1
H H1 -0.063(3) 0.6650(11) 0.4282(15) 0.037(3) Uiso d 1
C C2 0.1105(2) 0.53512(7) 0.37400(10) 0.02685(19) Uani d 1
H H2 0.183(3) 0.5608(11) 0.2851(16) 0.044(4) Uiso d 1
C C3 0.14642(16) 0.43721(6) 0.41503(9) 0.01995(16) Uani d 1
C C4 0.29698(17) 0.36475(6) 0.32869(9) 0.02059(16) Uani d 1
C C5 0.61451(18) 0.33030(6) 0.14753(10) 0.02380(17) Uani d 1
H H4 0.493(2) 0.2750(9) 0.1119(13) 0.028(3) Uiso d 1
H H5 0.772(3) 0.3050(10) 0.2180(15) 0.037(3) Uiso d 1
C C6 0.71991(19) 0.37877(7) 0.01299(11) 0.02745(19) Uani d 1
H H6 0.851(3) 0.3331(10) -0.0254(15) 0.039(3) Uiso d 1
H H7 0.816(2) 0.4390(10) 0.0435(14) 0.029(3) Uiso d 1

loop_
_atom_site_aniso_label
_atom_site_aniso_U_11
_atom_site_aniso_U_22
_atom_site_aniso_U_33
_atom_site_aniso_U_12
_atom_site_aniso_U_13
_atom_site_aniso_U_23
O1 0.0417(4) 0.0180(3) 0.0354(4) 0.0064(3) 0.0175(3) 0.0056(2)
O2 0.0438(4) 0.0192(3) 0.0259(3) -0.0063(3) 0.0089(3) 0.0005(2)
N1 0.0275(4) 0.0175(3) 0.0238(3) 0.0003(2) 0.0099(3) -0.0013(2)
C1 0.0365(5) 0.0179(4) 0.0276(4) 0.0047(3) 0.0145(3) 0.0056(3)
C2 0.0372(5) 0.0203(4) 0.0260(4) 0.0041(3) 0.0155(3) 0.0052(3)
C3 0.0229(4) 0.0182(3) 0.0196(3) 0.0017(3) 0.0057(3) 0.0014(3)
C4 0.0234(3) 0.0188(4) 0.0200(3) 0.0025(3) 0.0044(3) 0.0014(3)
C5 0.0270(4) 0.0214(4) 0.0243(4) 0.0037(3) 0.0083(3) -0.0013(3)
C6 0.0288(4) 0.0252(4) 0.0310(4) -0.0020(3) 0.0140(3) -0.0027(3)

loop_
_atom_type_symbol
_atom_type_description
_atom_type_scat_dispersion_real
_atom_type_scat_dispersion_imag
_atom_type_scat_source
C C 0.0033 0.0016 'International Tables Vol C Tables 4.2.6.8 and 6.1.1.4'
H H 0.0000 0.0000 'International Tables Vol C Tables 4.2.6.8 and 6.1.1.4'
N N 0.0061 0.0033 'International Tables Vol C Tables 4.2.6.8 and 6.1.1.4'
O O 0.0106 0.0060 'International Tables Vol C Tables 4.2.6.8 and 6.1.1.4'

loop_
_geom_angle_atom_site_label_1
_geom_angle_atom_site_label_2
_geom_angle_atom_site_label_3
_geom_angle_site_symmetry_1
_geom_angle_site_symmetry_3
_geom_angle
C3 C2 C1 . . 120.12(8)
C3 C2 H2 . . 120.8(9)
C1 C2 H2 . . 119.0(9)
O2 C6 C5 . . 112.48(7)
O2 C6 H7 . . 106.7(7)
C5 C6 H7 . . 110.7(7)
O2 C6 H6 . . 111.1(8)
C5 C6 H6 . . 107.4(8)
H7 C6 H6 . . 108.4(10)
C6 O2 H8 . . 106.3(10)
C4 N1 C5 . . 120.29(7)
C4 N1 H3 . . 122.0(9)
C5 N1 H3 . . 117.7(9)
C2 C3 C1 . 3_566 119.16(7)
C2 C3 C4 . . 123.58(7)
C1 C3 C4 3_566 . 117.25(7)
N1 C5 C6 . . 111.58(7)
N1 C5 H4 . . 107.5(7)
C6 C5 H4 . . 109.4(7)
N1 C5 H5 . . 109.7(8)
C6 C5 H5 . . 109.6(8)
H4 C5 H5 . . 108.9(10)
O1 C4 N1 . . 122.04(8)
O1 C4 C3 . . 119.21(7)
N1 C4 C3 . . 118.75(7)
C2 C1 C3 . 3_566 120.73(8)
C2 C1 H1 . . 119.7(8)
C3 C1 H1 3_566 . 119.6(8)

loop_
_geom_bond_atom_site_label_1
_geom_bond_atom_site_label_2
_geom_bond_site_symmetry_2
_geom_bond_distance
O1 C4 . 1.2404(10)
O2 H8 . 0.863(18)
N1 C4 . 1.3338(11)
N1 C5 . 1.4594(11)
N1 H3 . 0.879(16)
C1 H1 . 0.967(14)
C2 C1 . 1.3896(12)
C2 C3 . 1.3902(12)
C2 H2 . 0.972(15)
C3 C1 3_566 1.3913(12)
C3 C4 . 1.5017(11)
C5 H4 . 0.988(12)
C5 H5 . 0.992(13)
C6 O2 . 1.4224(12)
C6 C5 . 1.5133(12)
C6 H6 . 0.989(14)
C6 H7 . 0.970(13)

loop_
_geom_hbond_atom_site_label_D
_geom_hbond_atom_site_label_H
_geom_hbond_atom_site_label_A
_geom_hbond_site_symmetry_A
_geom_hbond_distance_DH
_geom_hbond_distance_HA
_geom_hbond_distance_DA
_geom_hbond_angle_DHA
N1 H3 O2 3_665 0.879(16) 2.080(16) 2.9333(10) 163.3(13)
O2 H8 O1 4_565 0.863(18) 1.872(18) 2.7204(9) 167.1(15)
C2 H2 O2 3_665 0.972(15) 2.412(14) 3.3458(11) 161.0(11)
C5 H4 O1 4_565 0.988(12) 2.523(12) 3.2738(12) 132.6(9)
C5 H5 O1 1_655 0.992(13) 2.612(13) 3.5671(12) 161.7(11)

loop_
_geom_torsion_atom_site_label_1
_geom_torsion_atom_site_label_2
_geom_torsion_atom_site_label_3
_geom_torsion_atom_site_label_4
_geom_torsion_site_symmetry_1
_geom_torsion_site_symmetry_4
_geom_torsion
C1 C2 C3 C1 . 3_566 0.09(16)
C1 C2 C3 C4 . . 179.10(8)
C4 N1 C5 C6 . . 165.93(8)
O2 C6 C5 N1 . . -66.81(10)
C5 N1 C4 O1 . . -3.87(13)
C5 N1 C4 C3 . . 176.78(7)
C2 C3 C4 O1 . . -164.62(9)
C1 C3 C4 O1 3_566 . 14.40(13)
C2 C3 C4 N1 . . 14.74(13)
C1 C3 C4 N1 3_566 . -166.23(8)
C3 C2 C1 C3 . 3_566 -0.09(16)
